data_4082063
loop_
_publ_author_name
'Sattler, Aaron'
'Labinger, Jay A.'
'Bercaw, John E.'

_publ_section_title
;
 Highly Selective Olefin Trimerization Catalysis by a Borane-Activated
 Titanium Trimethyl Complex
;
_journal_issue 23
_journal_name_full Organometallics
_journal_page_first 6899
_journal_paper_doi 10.1021/om401098m
_journal_volume 32
_journal_year 2013
_chemical_formula_sum 'C34 H41 N O2 Ti'
_chemical_formula_weight 543.58
_chemical_name_systematic
; 
 ? 
;
_space_group_IT_number 14
_symmetry_cell_setting monoclinic
_symmetry_space_group_name_Hall '-P 2ybc'
_symmetry_space_group_name_H-M 'P 1 21/c 1'
_atom_sites_solution_hydrogens geom
_atom_sites_solution_primary direct
_atom_sites_solution_secondary difmap
_audit_creation_method SHELXL-97
_cell_angle_alpha 90.00
_cell_angle_beta 108.341(2)
_cell_angle_gamma 90.00
_cell_formula_units_Z 4
_cell_length_a 12.6220(4)
_cell_length_b 18.3101(7)
_cell_length_c 13.1507(5)
_cell_measurement_reflns_used 9328
_cell_measurement_temperature 100(2)
_cell_measurement_theta_max 38.32
_cell_measurement_theta_min 2.76
_cell_volume 2884.87(18)
_computing_cell_refinement 'Bruker SAINT'
_computing_data_collection 'Bruker APEX2'
_computing_data_reduction 'Bruker SAINT'
_computing_molecular_graphics 'Bruker SHELXTL'
_computing_publication_material 'Bruker SHELXTL'
_computing_structure_refinement 'SHELXL-97 (Sheldrick, 1997)'
_computing_structure_solution 'SHELXS-97 (Sheldrick, 1990)'
_diffrn_ambient_temperature 100(2)
_diffrn_measured_fraction_theta_full 1.000
_diffrn_measured_fraction_theta_max 1.000
_diffrn_measurement_device_type 'Bruker APEX-II CCD'
_diffrn_measurement_method '\f and \w scans'
_diffrn_radiation_monochromator graphite
_diffrn_radiation_source 'fine-focus sealed tube'
_diffrn_radiation_type MoK\a
_diffrn_radiation_wavelength 0.71073
_diffrn_reflns_av_R_equivalents 0.0959
_diffrn_reflns_av_sigmaI/netI 0.0498
_diffrn_reflns_limit_h_max 21
_diffrn_reflns_limit_h_min -21
_diffrn_reflns_limit_k_max 31
_diffrn_reflns_limit_k_min -31
_diffrn_reflns_limit_l_max 22
_diffrn_reflns_limit_l_min -21
_diffrn_reflns_number 188107
_diffrn_reflns_theta_full 37.78
_diffrn_reflns_theta_max 37.78
_diffrn_reflns_theta_min 1.70
_diffrn_standards_number 0
_exptl_absorpt_coefficient_mu 0.327
_exptl_absorpt_correction_T_max 0.9680
_exptl_absorpt_correction_T_min 0.8885
_exptl_absorpt_correction_type empirical
_exptl_absorpt_process_details sadabs
_exptl_crystal_colour yellow
_exptl_crystal_density_diffrn 1.252
_exptl_crystal_density_method 'not measured'
_exptl_crystal_description block
_exptl_crystal_F_000 1160
_exptl_crystal_size_max 0.37
_exptl_crystal_size_mid 0.27
_exptl_crystal_size_min 0.10
_refine_diff_density_max 1.114
_refine_diff_density_min -0.518
_refine_diff_density_rms 0.089
_refine_ls_extinction_method none
_refine_ls_goodness_of_fit_ref 1.037
_refine_ls_hydrogen_treatment constr
_refine_ls_matrix_type full
_refine_ls_number_parameters 348
_refine_ls_number_reflns 15474
_refine_ls_number_restraints 0
_refine_ls_restrained_S_all 1.037
_refine_ls_R_factor_all 0.0803
_refine_ls_R_factor_gt 0.0489
_refine_ls_shift/su_max 0.003
_refine_ls_shift/su_mean 0.000
_refine_ls_structure_factor_coef Fsqd
_refine_ls_weighting_details 'calc w=1/[\s^2^(Fo^2^)+(0.0643P)^2^+1.0466P] where P=(Fo^2^+2Fc^2^)/3'
_refine_ls_weighting_scheme calc
_refine_ls_wR_factor_gt 0.1178
_refine_ls_wR_factor_ref 0.1351
_reflns_number_gt 11124
_reflns_number_total 15474
_reflns_threshold_expression >2sigma(I)
_cod_data_source_file om401098m_si_002.cif
_cod_data_source_block ftme3s10
_cod_depositor_comments
;
The following automatic conversions were performed:

'_symmetry_cell_setting' value 'Monoclinic' changed to 'monoclinic'
according to /home/saulius/struct/CIF-dictionaries/cif_core.dic
dictionary named 'cif_core.dic' version 2.4.2 from 2011-04-26.

Automatic conversion script
Id: cif_fix_values 1891 2012-01-12 08:04:46Z andrius 
;
_cod_original_sg_symbol_H-M P2(1)/c
_cod_database_code 4082063

loop_
_symmetry_equiv_pos_as_xyz
'x, y, z'
'-x, y+1/2, -z+1/2'
'-x, -y, -z'
'x, -y-1/2, z-1/2'

loop_
_atom_site_label
_atom_site_type_symbol
_atom_site_fract_x
_atom_site_fract_y
_atom_site_fract_z
_atom_site_U_iso_or_equiv
_atom_site_adp_type
_atom_site_occupancy
_atom_site_symmetry_multiplicity
_atom_site_calc_flag
_atom_site_refinement_flags
Ti Ti 0.589176(15) 0.647276(10) 0.685788(16) 0.01303(5) Uani 1 1 d .
N N 0.62183(7) 0.52827(5) 0.69287(7) 0.01057(14) Uani 1 1 d .
O1 O 0.45081(6) 0.61192(4) 0.69172(6) 0.01275(13) Uani 1 1 d .
O2 O 0.66126(7) 0.43113(5) 0.88764(7) 0.01755(15) Uani 1 1 d .
C1 C 0.75048(10) 0.65959(7) 0.66920(12) 0.0240(2) Uani 1 1 d .
H1A H 0.8071 0.6430 0.7349 0.036 Uiso 1 1 calc R
H1B H 0.7633 0.7111 0.6566 0.036 Uiso 1 1 calc R
H1C H 0.7554 0.6303 0.6085 0.036 Uiso 1 1 calc R
C2 C 0.60944(12) 0.72352(10) 0.80629(16) 0.0395(4) Uani 1 1 d .
H2A H 0.5363 0.7369 0.8117 0.059 Uiso 1 1 calc R
H2B H 0.6461 0.7671 0.7898 0.059 Uiso 1 1 calc R
H2C H 0.6556 0.7027 0.8745 0.059 Uiso 1 1 calc R
C3 C 0.51450(13) 0.69982(9) 0.53937(13) 0.0323(3) Uani 1 1 d .
H3A H 0.4827 0.6633 0.4837 0.048 Uiso 1 1 calc R
H3B H 0.5707 0.7286 0.5200 0.048 Uiso 1 1 calc R
H3C H 0.4551 0.7322 0.5459 0.048 Uiso 1 1 calc R
C11 C 0.38319(8) 0.55512(5) 0.67176(8) 0.01048(15) Uani 1 1 d .
C12 C 0.42792(8) 0.48654(5) 0.65765(8) 0.01082(15) Uani 1 1 d .
C13 C 0.35873(8) 0.42429(6) 0.63485(8) 0.01283(16) Uani 1 1 d .
H13A H 0.3893 0.3783 0.6257 0.015 Uiso 1 1 calc R
C14 C 0.24666(8) 0.42966(6) 0.62560(8) 0.01303(16) Uani 1 1 d .
C15 C 0.20484(8) 0.49853(6) 0.64048(8) 0.01196(16) Uani 1 1 d .
H15A H 0.1280 0.5020 0.6343 0.014 Uiso 1 1 calc R
C16 C 0.26848(8) 0.56199(5) 0.66363(8) 0.01042(15) Uani 1 1 d .
C17 C 0.54539(8) 0.47775(5) 0.67207(8) 0.01134(15) Uani 1 1 d .
H17A H 0.5698 0.4294 0.6656 0.014 Uiso 1 1 calc R
C18 C 0.17021(9) 0.36433(6) 0.60217(11) 0.0203(2) Uani 1 1 d .
H18A H 0.1961 0.3290 0.5592 0.030 Uiso 1 1 calc R
H18B H 0.0942 0.3800 0.5624 0.030 Uiso 1 1 calc R
H18C H 0.1706 0.3415 0.6697 0.030 Uiso 1 1 calc R
C21 C 0.73362(8) 0.50131(5) 0.71029(8) 0.01065(15) Uani 1 1 d .
C22 C 0.81092(8) 0.50522(6) 0.81349(8) 0.01199(16) Uani 1 1 d .
C23 C 0.92038(8) 0.48289(6) 0.82790(9) 0.01474(18) Uani 1 1 d .
H23A H 0.9739 0.4854 0.8972 0.018 Uiso 1 1 calc R
C24 C 0.95248(8) 0.45709(6) 0.74256(9) 0.01520(18) Uani 1 1 d .
H24A H 1.0274 0.4423 0.7536 0.018 Uiso 1 1 calc R
C25 C 0.87476(9) 0.45307(6) 0.64133(9) 0.01481(17) Uani 1 1 d .
H25A H 0.8963 0.4352 0.5829 0.018 Uiso 1 1 calc R
C26 C 0.76508(8) 0.47516(6) 0.62491(8) 0.01328(17) Uani 1 1 d .
H26A H 0.7119 0.4723 0.5554 0.016 Uiso 1 1 calc R
C31 C 0.77851(8) 0.53282(6) 0.90589(8) 0.01385(17) Uani 1 1 d .
C32 C 0.70074(9) 0.49402(6) 0.94208(8) 0.01505(18) Uani 1 1 d .
C33 C 0.67195(10) 0.51886(8) 1.02988(9) 0.0203(2) Uani 1 1 d .
H33A H 0.6195 0.4925 1.0540 0.024 Uiso 1 1 calc R
C34 C 0.72035(10) 0.58252(8) 1.08226(10) 0.0233(2) Uani 1 1 d .
H34A H 0.7000 0.5998 1.1416 0.028 Uiso 1 1 calc R
C35 C 0.79805(10) 0.62094(8) 1.04861(10) 0.0227(2) Uani 1 1 d .
H35A H 0.8310 0.6642 1.0848 0.027 Uiso 1 1 calc R
C36 C 0.82720(9) 0.59535(7) 0.96111(9) 0.0185(2) Uani 1 1 d .
H36A H 0.8814 0.6211 0.9388 0.022 Uiso 1 1 calc R
C37 C 0.57344(11) 0.39362(8) 0.91189(10) 0.0239(2) Uani 1 1 d .
H37A H 0.5497 0.3518 0.8636 0.036 Uiso 1 1 calc R
H37B H 0.5102 0.4269 0.9026 0.036 Uiso 1 1 calc R
H37C H 0.5999 0.3764 0.9862 0.036 Uiso 1 1 calc R
C41 C 0.21906(8) 0.63563(5) 0.67999(8) 0.01070(15) Uani 1 1 d .
C42 C 0.09274(8) 0.63094(6) 0.66341(9) 0.01466(18) Uani 1 1 d .
H42A H 0.0536 0.6135 0.5899 0.018 Uiso 1 1 calc R
H42B H 0.0792 0.5953 0.7145 0.018 Uiso 1 1 calc R
C43 C 0.27555(9) 0.66243(6) 0.79592(9) 0.01456(17) Uani 1 1 d .
H43A H 0.2620 0.6267 0.8469 0.017 Uiso 1 1 calc R
H43B H 0.3572 0.6660 0.8099 0.017 Uiso 1 1 calc R
C44 C 0.23583(8) 0.69298(6) 0.59980(8) 0.01285(16) Uani 1 1 d .
H44A H 0.3163 0.6971 0.6080 0.015 Uiso 1 1 calc R
H44B H 0.1964 0.6768 0.5257 0.015 Uiso 1 1 calc R
C45 C 0.04575(9) 0.70592(6) 0.68034(10) 0.0177(2) Uani 1 1 d .
H45A H -0.0362 0.7014 0.6684 0.021 Uiso 1 1 calc R
C46 C 0.22958(9) 0.73743(6) 0.81370(9) 0.01735(19) Uani 1 1 d .
H46A H 0.2680 0.7541 0.8887 0.021 Uiso 1 1 calc R
C47 C 0.19092(9) 0.76783(6) 0.61917(9) 0.01517(18) Uani 1 1 d .
H47A H 0.2044 0.8042 0.5679 0.018 Uiso 1 1 calc R
C48 C 0.10390(10) 0.73142(7) 0.79545(10) 0.0207(2) Uani 1 1 d .
H48A H 0.0739 0.7795 0.8074 0.025 Uiso 1 1 calc R
H48B H 0.0898 0.6961 0.8467 0.025 Uiso 1 1 calc R
C49 C 0.25084(9) 0.79260(6) 0.73434(10) 0.01761(19) Uani 1 1 d .
H49A H 0.2231 0.8414 0.7465 0.021 Uiso 1 1 calc R
H49B H 0.3320 0.7965 0.7458 0.021 Uiso 1 1 calc R
C50 C 0.06564(9) 0.76186(6) 0.60167(10) 0.0181(2) Uani 1 1 d .
H50A H 0.0265 0.7463 0.5272 0.022 Uiso 1 1 calc R
H50B H 0.0357 0.8100 0.6133 0.022 Uiso 1 1 calc R

loop_
_atom_site_aniso_label
_atom_site_aniso_U_11
_atom_site_aniso_U_22
_atom_site_aniso_U_33
_atom_site_aniso_U_23
_atom_site_aniso_U_13
_atom_site_aniso_U_12
Ti 0.01146(7) 0.00923(8) 0.02044(9) -0.00135(6) 0.00794(6) -0.00113(6)
N 0.0096(3) 0.0111(3) 0.0110(3) -0.0002(3) 0.0031(3) 0.0005(3)
O1 0.0107(3) 0.0091(3) 0.0191(3) -0.0022(3) 0.0056(2) -0.0016(2)
O2 0.0202(4) 0.0163(4) 0.0192(4) -0.0001(3) 0.0105(3) -0.0018(3)
C1 0.0173(5) 0.0179(5) 0.0419(7) 0.0063(5) 0.0167(5) 0.0018(4)
C2 0.0216(6) 0.0368(8) 0.0589(10) -0.0332(8) 0.0111(6) -0.0071(5)
C3 0.0326(7) 0.0363(8) 0.0360(7) 0.0191(6) 0.0223(6) 0.0172(6)
C11 0.0099(3) 0.0099(4) 0.0115(4) 0.0001(3) 0.0032(3) -0.0008(3)
C12 0.0097(3) 0.0096(4) 0.0121(4) 0.0000(3) 0.0020(3) 0.0000(3)
C13 0.0122(4) 0.0094(4) 0.0154(4) -0.0002(3) 0.0023(3) -0.0002(3)
C14 0.0122(4) 0.0108(4) 0.0148(4) -0.0001(3) 0.0025(3) -0.0022(3)
C15 0.0105(3) 0.0118(4) 0.0136(4) 0.0004(3) 0.0038(3) -0.0016(3)
C16 0.0101(3) 0.0098(4) 0.0117(4) 0.0004(3) 0.0040(3) -0.0004(3)
C17 0.0114(4) 0.0099(4) 0.0116(4) -0.0006(3) 0.0019(3) 0.0009(3)
C18 0.0135(4) 0.0132(5) 0.0318(6) -0.0023(4) 0.0038(4) -0.0036(3)
C21 0.0096(3) 0.0106(4) 0.0119(4) 0.0005(3) 0.0035(3) 0.0002(3)
C22 0.0106(3) 0.0139(4) 0.0118(4) -0.0009(3) 0.0039(3) 0.0000(3)
C23 0.0105(4) 0.0190(5) 0.0144(4) -0.0001(3) 0.0034(3) 0.0011(3)
C24 0.0114(4) 0.0179(5) 0.0175(4) 0.0008(4) 0.0063(3) 0.0020(3)
C25 0.0150(4) 0.0162(4) 0.0156(4) 0.0004(3) 0.0080(3) 0.0026(3)
C26 0.0132(4) 0.0150(4) 0.0117(4) -0.0002(3) 0.0041(3) 0.0011(3)
C31 0.0113(4) 0.0187(5) 0.0113(4) -0.0017(3) 0.0032(3) 0.0012(3)
C32 0.0140(4) 0.0193(5) 0.0123(4) 0.0000(3) 0.0047(3) 0.0023(3)
C33 0.0197(5) 0.0283(6) 0.0153(5) -0.0001(4) 0.0087(4) 0.0018(4)
C34 0.0203(5) 0.0345(7) 0.0154(5) -0.0072(5) 0.0061(4) 0.0023(5)
C35 0.0179(5) 0.0305(6) 0.0183(5) -0.0113(5) 0.0037(4) -0.0009(4)
C36 0.0142(4) 0.0239(5) 0.0167(5) -0.0059(4) 0.0036(4) -0.0013(4)
C37 0.0233(5) 0.0303(6) 0.0205(5) 0.0005(5) 0.0104(4) -0.0080(5)
C41 0.0101(3) 0.0096(4) 0.0131(4) -0.0001(3) 0.0047(3) -0.0003(3)
C42 0.0112(4) 0.0137(4) 0.0202(5) -0.0013(3) 0.0067(3) -0.0012(3)
C43 0.0153(4) 0.0155(4) 0.0132(4) -0.0018(3) 0.0050(3) 0.0002(3)
C44 0.0135(4) 0.0112(4) 0.0149(4) 0.0009(3) 0.0061(3) 0.0008(3)
C45 0.0115(4) 0.0160(5) 0.0276(5) -0.0028(4) 0.0087(4) 0.0008(3)
C46 0.0180(4) 0.0169(5) 0.0181(5) -0.0059(4) 0.0071(4) 0.0002(4)
C47 0.0141(4) 0.0111(4) 0.0204(5) 0.0003(3) 0.0057(3) 0.0007(3)
C48 0.0208(5) 0.0204(5) 0.0258(6) -0.0049(4) 0.0144(4) 0.0012(4)
C49 0.0155(4) 0.0130(4) 0.0248(5) -0.0044(4) 0.0069(4) -0.0014(3)
C50 0.0131(4) 0.0139(5) 0.0259(5) 0.0000(4) 0.0041(4) 0.0030(3)

loop_
_atom_type_symbol
_atom_type_description
_atom_type_scat_dispersion_real
_atom_type_scat_dispersion_imag
_atom_type_scat_source
C C 0.0033 0.0016 'International Tables Vol C Tables 4.2.6.8 and 6.1.1.4'
H H 0.0000 0.0000 'International Tables Vol C Tables 4.2.6.8 and 6.1.1.4'
N N 0.0061 0.0033 'International Tables Vol C Tables 4.2.6.8 and 6.1.1.4'
O O 0.0106 0.0060 'International Tables Vol C Tables 4.2.6.8 and 6.1.1.4'
Ti Ti 0.2776 0.4457 'International Tables Vol C Tables 4.2.6.8 and 6.1.1.4'

loop_
_geom_angle_atom_site_label_1
_geom_angle_atom_site_label_2
_geom_angle_atom_site_label_3
_geom_angle
O1 Ti C2 95.33(5)
O1 Ti C3 92.35(5)
C2 Ti C3 107.83(8)
O1 Ti C1 165.68(4)
C2 Ti C1 96.63(6)
C3 Ti C1 91.46(6)
O1 Ti N 79.81(3)
C2 Ti N 131.00(7)
C3 Ti N 121.01(6)
C1 Ti N 86.39(4)
C17 N C21 114.40(9)
C17 N Ti 125.06(7)
C21 N Ti 120.20(6)
C11 O1 Ti 144.29(7)
C32 O2 C37 118.12(9)
O1 C11 C12 117.83(8)
O1 C11 C16 121.65(9)
C12 C11 C16 120.51(9)
C13 C12 C11 120.01(9)
C13 C12 C17 118.68(9)
C11 C12 C17 121.22(9)
C14 C13 C12 120.58(9)
C13 C14 C15 118.03(9)
C13 C14 C18 122.18(10)
C15 C14 C18 119.79(9)
C16 C15 C14 124.34(9)
C15 C16 C11 116.52(9)
C15 C16 C41 122.31(8)
C11 C16 C41 121.18(8)
N C17 C12 127.67(9)
C26 C21 C22 120.75(9)
C26 C21 N 120.23(9)
C22 C21 N 118.95(9)
C23 C22 C21 118.31(9)
C23 C22 C31 120.25(9)
C21 C22 C31 121.44(9)
C24 C23 C22 121.16(9)
C25 C24 C23 119.72(9)
C24 C25 C26 120.18(10)
C21 C26 C25 119.87(9)
C36 C31 C32 118.59(10)
C36 C31 C22 121.08(10)
C32 C31 C22 120.28(10)
O2 C32 C33 124.30(10)
O2 C32 C31 115.22(9)
C33 C32 C31 120.44(11)
C32 C33 C34 119.69(11)
C35 C34 C33 120.68(11)
C34 C35 C36 119.28(12)
C31 C36 C35 121.28(11)
C16 C41 C42 112.36(8)
C16 C41 C43 109.68(8)
C42 C41 C43 107.02(8)
C16 C41 C44 110.66(8)
C42 C41 C44 107.34(8)
C43 C41 C44 109.68(8)
C45 C42 C41 111.00(9)
C46 C43 C41 110.77(9)
C47 C44 C41 110.83(8)
C50 C45 C48 109.51(10)
C50 C45 C42 110.25(9)
C48 C45 C42 109.15(10)
C48 C46 C49 109.54(10)
C48 C46 C43 109.51(9)
C49 C46 C43 109.22(9)
C50 C47 C49 109.59(9)
C50 C47 C44 109.26(9)
C49 C47 C44 109.57(9)
C46 C48 C45 109.10(9)
C47 C49 C46 109.83(9)
C47 C50 C45 109.14(9)

loop_
_geom_bond_atom_site_label_1
_geom_bond_atom_site_label_2
_geom_bond_distance
Ti O1 1.8871(7)
Ti C2 2.0665(14)
Ti C3 2.0927(14)
Ti C1 2.1268(11)
Ti N 2.2142(9)
N C17 1.3020(13)
N C21 1.4434(12)
O1 C11 1.3184(12)
O2 C32 1.3647(14)
O2 C37 1.4228(14)
C11 C12 1.4127(14)
C11 C16 1.4234(13)
C12 C13 1.4095(14)
C12 C17 1.4434(13)
C13 C14 1.3846(14)
C14 C15 1.4044(15)
C14 C18 1.5066(15)
C15 C16 1.3906(14)
C16 C41 1.5290(14)
C21 C26 1.3886(14)
C21 C22 1.4020(14)
C22 C23 1.3953(14)
C22 C31 1.4874(14)
C23 C24 1.3903(15)
C24 C25 1.3848(15)
C25 C26 1.3923(14)
C31 C36 1.3911(16)
C31 C32 1.4102(15)
C32 C33 1.3915(15)
C33 C34 1.3934(19)
C34 C35 1.3878(19)
C35 C36 1.3948(16)
C41 C42 1.5421(14)
C41 C43 1.5458(15)
C41 C44 1.5493(14)
C42 C45 1.5392(16)
C43 C46 1.5370(16)
C44 C47 1.5347(15)
C45 C50 1.5317(17)
C45 C48 1.5326(18)
C46 C48 1.5318(16)
C46 C49 1.5357(17)
C47 C50 1.5285(15)
C47 C49 1.5332(16)
